data_7132155
loop_
_publ_author_name
'Wang, Jie'
'Wang, Shan-Shan'
'Xiao, Jun'
'He, Yu-Jie'
'Wu, Xin-Yan'
'Li, Xingguang'
'Liu, Pei-Nian'

_publ_section_title
;
 Formal (4+2) cycloaddition of azoalkenes with trifluoromethylimidoyl
 sulfoxonium ylides: synthesis of trifluoromethyl pyridazine derivatives
;
_journal_name_full 'Chemical Communications'
_journal_paper_doi 10.1039/D3CC03950A
_journal_year 2023
_chemical_formula_sum 'C17 H17 F3 N4 O6'
_chemical_formula_weight 430.34
_space_group_crystal_system triclinic
_space_group_IT_number 2
_space_group_name_Hall '-P 1'
_space_group_name_H-M_alt 'P -1'
_atom_sites_solution_hydrogens mixed
_audit_block_doi 10.5517/ccdc.csd.cc2g8b25
_audit_creation_method SHELXL-2013
_audit_update_record
;
2023-06-24 deposited with the CCDC.	2023-09-25 downloaded from the CCDC.
;
_cell_angle_alpha 113.990(2)
_cell_angle_beta 103.914(2)
_cell_angle_gamma 90.572(2)
_cell_formula_units_Z 2
_cell_length_a 7.8993(5)
_cell_length_b 11.6888(7)
_cell_length_c 12.4066(8)
_cell_measurement_reflns_used 3859
_cell_measurement_temperature 213(2)
_cell_measurement_theta_max 53.934
_cell_measurement_theta_min 5.353
_cell_volume 1008.35(11)
_computing_cell_refinement 'Bruker SAINT'
_computing_data_collection 'Bruker APEX2'
_computing_data_reduction 'Bruker SAINT'
_computing_molecular_graphics 'Bruker SHELXTL'
_computing_publication_material 'Bruker SHELXTL'
_computing_structure_refinement 'SHELXL-2013 (Sheldrick, 2013)'
_computing_structure_solution 'SHELXS-97 (Sheldrick 2008)'
_diffrn_ambient_temperature 213(2)
_diffrn_measured_fraction_theta_full 0.972
_diffrn_measured_fraction_theta_max 0.998
_diffrn_measurement_device_type 'Bruker APEX-II CCD'
_diffrn_measurement_method '\f and \w scans'
_diffrn_radiation_type MoK\a
_diffrn_radiation_wavelength 0.71073
_diffrn_reflns_av_R_equivalents 0.0480
_diffrn_reflns_av_unetI/netI 0.0544
_diffrn_reflns_Laue_measured_fraction_full 0.972
_diffrn_reflns_Laue_measured_fraction_max 0.998
_diffrn_reflns_limit_h_max 9
_diffrn_reflns_limit_h_min -9
_diffrn_reflns_limit_k_max 13
_diffrn_reflns_limit_k_min -13
_diffrn_reflns_limit_l_max 14
_diffrn_reflns_limit_l_min -14
_diffrn_reflns_number 12518
_diffrn_reflns_point_group_measured_fraction_full 0.972
_diffrn_reflns_point_group_measured_fraction_max 0.998
_diffrn_reflns_theta_full 25.242
_diffrn_reflns_theta_max 24.995
_diffrn_reflns_theta_min 1.865
_exptl_absorpt_coefficient_mu 0.126
_exptl_absorpt_correction_T_max 0.7456
_exptl_absorpt_correction_T_min 0.5861
_exptl_absorpt_correction_type multi-scan
_exptl_absorpt_process_details sadabs
_exptl_crystal_colour colorless
_exptl_crystal_density_diffrn 1.417
_exptl_crystal_description prismatic
_exptl_crystal_F_000 444
_exptl_crystal_size_max 0.150
_exptl_crystal_size_mid 0.120
_exptl_crystal_size_min 0.060
_refine_diff_density_max 0.436
_refine_diff_density_min -0.279
_refine_diff_density_rms 0.047
_refine_ls_extinction_method none
_refine_ls_goodness_of_fit_ref 1.074
_refine_ls_hydrogen_treatment mixed
_refine_ls_matrix_type full
_refine_ls_number_parameters 324
_refine_ls_number_reflns 3550
_refine_ls_number_restraints 56
_refine_ls_restrained_S_all 1.131
_refine_ls_R_factor_all 0.1088
_refine_ls_R_factor_gt 0.0661
_refine_ls_shift/su_max 0.022
_refine_ls_shift/su_mean 0.000
_refine_ls_structure_factor_coef Fsqd
_refine_ls_weighting_details 'w=1/[\s^2^(Fo^2^)+(0.0372P)^2^+0.9868P] where P=(Fo^2^+2Fc^2^)/3'
_refine_ls_weighting_scheme calc
_refine_ls_wR_factor_gt 0.1262
_refine_ls_wR_factor_ref 0.1492
_reflns_Friedel_coverage 0.000
_reflns_number_gt 2339
_reflns_number_total 3550
_reflns_threshold_expression 'I > 2\s(I)'
_cod_data_source_file d3cc03950a2.cif
_cod_data_source_block mo_d8v23205_0m
_cod_database_code 7132155
_shelx_space_group_comment
; 
The symmetry employed for this shelxl refinement is uniquely defined 
by the following loop, which should always be used as a source of 
symmetry information in preference to the above space-group names. 
They are only intended as comments. 
;
_shelx_estimated_absorpt_t_min 0.981
_shelx_estimated_absorpt_t_max 0.992
_shelxl_version_number 2013-4

loop_
_space_group_symop_operation_xyz
'x, y, z'
'-x, -y, -z'

loop_
_atom_site_label
_atom_site_type_symbol
_atom_site_fract_x
_atom_site_fract_y
_atom_site_fract_z
_atom_site_U_iso_or_equiv
_atom_site_adp_type
_atom_site_occupancy
_atom_site_site_symmetry_order
_atom_site_calc_flag
_atom_site_refinement_flags_posn
_atom_site_refinement_flags_adp
_atom_site_refinement_flags_occupancy
_atom_site_disorder_assembly
_atom_site_disorder_group
F1 F 0.6223(7) 0.3740(6) 0.0010(5) 0.0779(19) Uani 0.6 1 d D U P A 1
F2 F 0.8925(10) 0.4138(6) 0.0984(8) 0.090(2) Uani 0.6 1 d D U P A 1
F3 F 0.7846(9) 0.5165(8) 0.0004(7) 0.0712(18) Uani 0.6 1 d D U P A 1
F1' F 0.6922(13) 0.3508(8) 0.0447(8) 0.077(2) Uani 0.4 1 d D U P A 2
F2' F 0.9284(13) 0.4624(8) 0.1033(13) 0.075(3) Uani 0.4 1 d D U P A 2
F3' F 0.7137(13) 0.4961(13) -0.0152(11) 0.074(3) Uani 0.4 1 d D U P A 2
O1 O 0.0842(3) 0.6162(2) 0.6492(2) 0.0504(6) Uani 1 1 d . . . . .
O2 O 0.3154(4) 0.7479(2) 0.6752(2) 0.0650(8) Uani 1 1 d . . . . .
O3 O 0.5446(3) 0.7984(2) 0.4169(2) 0.0501(6) Uani 1 1 d . . . . .
O4 O 0.7542(3) 0.7112(2) 0.5038(2) 0.0508(6) Uani 1 1 d . . . . .
O5 O 1.2105(4) 0.9849(3) 0.0650(3) 0.0949(11) Uani 1 1 d . . . . .
O6 O 1.4175(4) 0.9118(3) 0.1525(3) 0.0776(9) Uani 1 1 d . . . . .
N1 N 0.2310(3) 0.5682(3) 0.5046(3) 0.0402(7) Uani 1 1 d D . . . .
N2 N 0.3626(3) 0.6027(2) 0.4666(2) 0.0366(6) Uani 1 1 d . . . . .
N3 N 0.7747(4) 0.6756(3) 0.2411(3) 0.0478(7) Uani 1 1 d . . . . .
N4 N 1.2628(4) 0.9229(3) 0.1210(3) 0.0524(8) Uani 1 1 d . . . . .
C1 C 0.2012(4) 0.6447(3) 0.6136(3) 0.0416(8) Uani 1 1 d . . . . .
C2 C 0.2890(7) 0.8335(4) 0.7921(4) 0.0983(18) Uani 1 1 d . . . . .
H2A H 0.1780 0.8670 0.7783 0.147 Uiso 1 1 calc R U . . .
H2B H 0.3841 0.9022 0.8338 0.147 Uiso 1 1 calc R U . . .
H2C H 0.2873 0.7881 0.8423 0.147 Uiso 1 1 calc R U . . .
C3 C 0.3880(4) 0.5253(3) 0.3640(3) 0.0335(7) Uani 1 1 d . . . . .
C4 C 0.5309(4) 0.5761(3) 0.3324(3) 0.0337(7) Uani 1 1 d . . . . .
C5 C 0.5782(4) 0.5124(3) 0.2290(3) 0.0372(8) Uani 1 1 d . . . . .
H5 H 0.5224 0.4298 0.1789 0.045 Uiso 1 1 calc R U . . .
C6 C 0.7096(4) 0.5612(3) 0.1880(3) 0.0395(8) Uani 1 1 d . . . . .
C7 C 0.7558(5) 0.4660(3) 0.0754(3) 0.0446(8) Uani 1 1 d D . . . .
C8 C 0.6181(5) 0.7055(3) 0.4239(3) 0.0428(8) Uani 1 1 d . . . . .
C9 C 0.2901(4) 0.3973(3) 0.2812(3) 0.0455(9) Uani 1 1 d . . . . .
H9A H 0.3619 0.3333 0.2905 0.068 Uiso 1 1 calc R U . . .
H9B H 0.2631 0.3867 0.1969 0.068 Uiso 1 1 calc R U . . .
H9C H 0.1817 0.3887 0.3025 0.068 Uiso 1 1 calc DR U . . .
C10 C 0.8977(4) 0.7317(3) 0.2058(3) 0.0407(8) Uani 1 1 d . . . . .
C11 C 0.8401(5) 0.7998(3) 0.1379(3) 0.0501(9) Uani 1 1 d . . . . .
H11 H 0.7192 0.8039 0.1117 0.060 Uiso 1 1 calc R U . . .
C12 C 0.9587(5) 0.8614(3) 0.1087(3) 0.0494(9) Uani 1 1 d . . . . .
H12 H 0.9201 0.9062 0.0611 0.059 Uiso 1 1 calc R U . . .
C13 C 1.1354(4) 0.8562(3) 0.1508(3) 0.0401(8) Uani 1 1 d . . . . .
C14 C 1.1955(4) 0.7923(3) 0.2207(3) 0.0445(8) Uani 1 1 d . . . . .
H14 H 1.3167 0.7911 0.2492 0.053 Uiso 1 1 calc R U . . .
C15 C 1.0762(5) 0.7301(3) 0.2484(3) 0.0468(9) Uani 1 1 d . . . . .
H15 H 1.1158 0.6861 0.2966 0.056 Uiso 1 1 calc R U . . .
C16 C 0.6307(13) 0.9237(7) 0.5091(8) 0.074(2) Uani 0.5 1 d . U P B 1
H16A H 0.7106 0.9159 0.5790 0.089 Uiso 0.5 1 calc R U P B 1
H16B H 0.5423 0.9773 0.5387 0.089 Uiso 0.5 1 calc R U P B 1
C17 C 0.7299(14) 0.9809(8) 0.4534(9) 0.092(3) Uani 0.5 1 d . U P B 1
H17A H 0.8340 0.9392 0.4422 0.137 Uiso 0.5 1 calc R U P B 1
H17B H 0.7644 1.0699 0.5066 0.137 Uiso 0.5 1 calc R U P B 1
H17C H 0.6567 0.9714 0.3746 0.137 Uiso 0.5 1 calc R U P B 1
C17' C 0.9419(10) 0.8940(7) 0.5577(7) 0.062(2) Uani 0.5 1 d . U P C 2
H17D H 1.0307 0.8385 0.5367 0.093 Uiso 0.5 1 calc R U P C 2
H17E H 0.9978 0.9749 0.6229 0.093 Uiso 0.5 1 calc R U P C 2
H17F H 0.8789 0.9060 0.4864 0.093 Uiso 0.5 1 calc R U P C 2
C16' C 0.8167(9) 0.8368(6) 0.5995(6) 0.0481(17) Uani 0.5 1 d . U P C 2
H16C H 0.8758 0.8328 0.6768 0.058 Uiso 0.5 1 calc R U P C 2
H16D H 0.7185 0.8868 0.6120 0.058 Uiso 0.5 1 calc R U P C 2
H1 H 0.158(4) 0.505(2) 0.468(2) 0.061(13) Uiso 1 1 d D . . . .

loop_
_atom_site_aniso_label
_atom_site_aniso_U_11
_atom_site_aniso_U_22
_atom_site_aniso_U_33
_atom_site_aniso_U_23
_atom_site_aniso_U_13
_atom_site_aniso_U_12
F1 0.070(3) 0.076(3) 0.052(3) -0.015(2) 0.032(2) -0.022(3)
F2 0.096(4) 0.088(5) 0.068(3) 0.013(4) 0.021(3) 0.057(4)
F3 0.099(5) 0.067(3) 0.046(3) 0.013(2) 0.037(3) -0.015(3)
F1' 0.104(5) 0.051(4) 0.067(5) -0.001(3) 0.057(4) -0.011(4)
F2' 0.060(4) 0.057(5) 0.086(4) -0.006(4) 0.043(3) 0.013(3)
F3' 0.094(6) 0.084(5) 0.035(3) 0.018(3) 0.014(4) 0.011(5)
O1 0.0373(13) 0.0696(17) 0.0474(15) 0.0207(13) 0.0239(11) 0.0024(12)
O2 0.0845(19) 0.0438(15) 0.0655(18) 0.0052(13) 0.0504(15) -0.0074(14)
O3 0.0570(15) 0.0388(14) 0.0577(16) 0.0191(12) 0.0225(12) 0.0136(12)
O4 0.0587(16) 0.0441(14) 0.0441(15) 0.0204(12) 0.0013(12) -0.0007(12)
O5 0.083(2) 0.127(3) 0.128(3) 0.102(3) 0.036(2) 0.009(2)
O6 0.0522(18) 0.085(2) 0.108(2) 0.0478(19) 0.0310(17) -0.0037(16)
N1 0.0345(15) 0.0466(18) 0.0439(17) 0.0169(15) 0.0220(14) 0.0038(14)
N2 0.0363(14) 0.0431(16) 0.0408(17) 0.0219(14) 0.0210(12) 0.0124(13)
N3 0.0553(18) 0.0444(18) 0.0473(18) 0.0139(15) 0.0305(15) 0.0025(15)
N4 0.056(2) 0.0529(19) 0.054(2) 0.0219(17) 0.0260(16) 0.0005(16)
C1 0.0417(19) 0.044(2) 0.047(2) 0.0213(18) 0.0217(17) 0.0123(17)
C2 0.145(5) 0.055(3) 0.086(4) -0.006(3) 0.080(3) -0.010(3)
C3 0.0288(16) 0.0401(18) 0.0382(19) 0.0212(16) 0.0117(14) 0.0090(14)
C4 0.0328(17) 0.0372(18) 0.0355(19) 0.0178(15) 0.0119(14) 0.0092(14)
C5 0.0354(17) 0.0380(18) 0.040(2) 0.0160(16) 0.0144(15) 0.0026(15)
C6 0.0399(18) 0.042(2) 0.038(2) 0.0154(16) 0.0165(15) 0.0066(16)
C7 0.048(2) 0.046(2) 0.044(2) 0.0162(18) 0.0245(18) 0.0037(19)
C8 0.056(2) 0.040(2) 0.040(2) 0.0160(17) 0.0268(18) 0.0033(18)
C9 0.0387(18) 0.052(2) 0.044(2) 0.0152(18) 0.0173(16) -0.0008(17)
C10 0.049(2) 0.0374(18) 0.038(2) 0.0108(16) 0.0237(16) 0.0032(16)
C11 0.0399(19) 0.063(2) 0.057(2) 0.031(2) 0.0191(17) 0.0092(18)
C12 0.052(2) 0.058(2) 0.052(2) 0.033(2) 0.0208(18) 0.0133(19)
C13 0.0452(19) 0.0396(19) 0.0371(19) 0.0131(16) 0.0196(16) 0.0014(16)
C14 0.0426(19) 0.050(2) 0.045(2) 0.0222(18) 0.0155(16) 0.0083(17)
C15 0.055(2) 0.048(2) 0.051(2) 0.0299(18) 0.0212(18) 0.0107(18)
C16 0.114(6) 0.041(4) 0.061(5) 0.007(4) 0.036(4) 0.010(4)
C17 0.122(7) 0.055(5) 0.080(6) 0.004(4) 0.041(5) -0.018(5)
C17' 0.074(5) 0.048(4) 0.054(4) 0.011(3) 0.018(4) -0.018(4)
C16' 0.056(4) 0.041(4) 0.041(4) 0.013(3) 0.011(3) -0.005(3)

loop_
_atom_type_symbol
_atom_type_description
_atom_type_scat_dispersion_real
_atom_type_scat_dispersion_imag
_atom_type_scat_source
C C 0.0033 0.0016 'International Tables Vol C Tables 4.2.6.8 and 6.1.1.4'
H H 0.0000 0.0000 'International Tables Vol C Tables 4.2.6.8 and 6.1.1.4'
N N 0.0061 0.0033 'International Tables Vol C Tables 4.2.6.8 and 6.1.1.4'
O O 0.0106 0.0060 'International Tables Vol C Tables 4.2.6.8 and 6.1.1.4'
F F 0.0171 0.0103 'International Tables Vol C Tables 4.2.6.8 and 6.1.1.4'

loop_
_geom_angle_atom_site_label_1
_geom_angle_atom_site_label_2
_geom_angle_atom_site_label_3
_geom_angle
_geom_angle_site_symmetry_1
_geom_angle_site_symmetry_3
_geom_angle_publ_flag
C1 O2 C2 115.3(3) . . ?
C8 O3 C16 116.2(4) . . ?
C8 O4 C16' 114.1(4) . . ?
N2 N1 C1 120.7(3) . . ?
N2 N1 H1 128.2(16) . . ?
C1 N1 H1 111.0(15) . . ?
C3 N2 N1 118.2(3) . . ?
C6 N3 C10 125.5(3) . . ?
O5 N4 O6 122.5(3) . . ?
O5 N4 C13 119.1(3) . . ?
O6 N4 C13 118.3(3) . . ?
O1 C1 O2 125.1(3) . . ?
O1 C1 N1 121.9(3) . . ?
O2 C1 N1 113.0(3) . . ?
O2 C2 H2A 109.5 . . ?
O2 C2 H2B 109.5 . . ?
H2A C2 H2B 109.5 . . ?
O2 C2 H2C 109.5 . . ?
H2A C2 H2C 109.5 . . ?
H2B C2 H2C 109.5 . . ?
N2 C3 C4 112.4(3) . . ?
N2 C3 C9 127.0(3) . . ?
C4 C3 C9 120.6(3) . . ?
C5 C4 C3 122.5(3) . . ?
C5 C4 C8 122.5(3) . . ?
C3 C4 C8 115.0(3) . . ?
C4 C5 C6 125.2(3) . . ?
C4 C5 H5 117.4 . . ?
C6 C5 H5 117.4 . . ?
N3 C6 C5 121.6(3) . . ?
N3 C6 C7 123.0(3) . . ?
C5 C6 C7 115.4(3) . . ?
F3' C7 F1' 111.5(7) . . ?
F3' C7 F2' 108.3(8) . . ?
F1' C7 F2' 103.1(7) . . ?
F2 C7 F3 105.5(6) . . ?
F2 C7 F1 108.0(5) . . ?
F3 C7 F1 102.0(5) . . ?
F2 C7 C6 114.6(5) . . ?
F3' C7 C6 112.0(7) . . ?
F1' C7 C6 113.0(5) . . ?
F2' C7 C6 108.4(6) . . ?
F3 C7 C6 113.0(5) . . ?
F1 C7 C6 112.7(4) . . ?
O4 C8 O3 125.7(3) . . ?
O4 C8 C4 116.8(3) . . ?
O3 C8 C4 117.4(3) . . ?
C3 C9 H9A 109.5 . . ?
C3 C9 H9B 109.5 . . ?
H9A C9 H9B 109.5 . . ?
C3 C9 H9C 109.5 . . ?
H9A C9 H9C 109.5 . . ?
H9B C9 H9C 109.5 . . ?
C11 C10 C15 119.6(3) . . ?
C11 C10 N3 119.4(3) . . ?
C15 C10 N3 120.7(3) . . ?
C12 C11 C10 120.4(3) . . ?
C12 C11 H11 119.8 . . ?
C10 C11 H11 119.8 . . ?
C11 C12 C13 118.6(3) . . ?
C11 C12 H12 120.7 . . ?
C13 C12 H12 120.7 . . ?
C14 C13 C12 122.1(3) . . ?
C14 C13 N4 119.0(3) . . ?
C12 C13 N4 118.9(3) . . ?
C13 C14 C15 118.9(3) . . ?
C13 C14 H14 120.5 . . ?
C15 C14 H14 120.5 . . ?
C14 C15 C10 120.4(3) . . ?
C14 C15 H15 119.8 . . ?
C10 C15 H15 119.8 . . ?
O3 C16 C17 109.0(6) . . ?
O3 C16 H16A 109.9 . . ?
C17 C16 H16A 109.9 . . ?
O3 C16 H16B 109.9 . . ?
C17 C16 H16B 109.9 . . ?
H16A C16 H16B 108.3 . . ?
C16 C17 H17A 109.5 . . ?
C16 C17 H17B 109.5 . . ?
H17A C17 H17B 109.5 . . ?
C16 C17 H17C 109.5 . . ?
H17A C17 H17C 109.5 . . ?
H17B C17 H17C 109.5 . . ?
C16' C17' H17D 109.5 . . ?
C16' C17' H17E 109.5 . . ?
H17D C17' H17E 109.5 . . ?
C16' C17' H17F 109.5 . . ?
H17D C17' H17F 109.5 . . ?
H17E C17' H17F 109.5 . . ?
O4 C16' C17' 106.2(5) . . ?
O4 C16' H16C 110.5 . . ?
C17' C16' H16C 110.5 . . ?
O4 C16' H16D 110.5 . . ?
C17' C16' H16D 110.5 . . ?
H16C C16' H16D 108.7 . . ?

loop_
_geom_bond_atom_site_label_1
_geom_bond_atom_site_label_2
_geom_bond_distance
_geom_bond_site_symmetry_2
_geom_bond_publ_flag
F1 C7 1.351(6) . ?
F2 C7 1.275(8) . ?
F3 C7 1.346(8) . ?
F1' C7 1.300(9) . ?
F2' C7 1.329(11) . ?
F3' C7 1.281(12) . ?
O1 C1 1.212(4) . ?
O2 C1 1.323(4) . ?
O2 C2 1.455(4) . ?
O3 C8 1.261(4) . ?
O3 C16 1.470(8) . ?
O4 C8 1.255(4) . ?
O4 C16' 1.447(7) . ?
O5 N4 1.206(4) . ?
O6 N4 1.215(4) . ?
N1 N2 1.359(3) . ?
N1 C1 1.363(4) . ?
N1 H1 0.826(18) . ?
N2 C3 1.292(4) . ?
N3 C6 1.263(4) . ?
N3 C10 1.410(4) . ?
N4 C13 1.468(4) . ?
C2 H2A 0.9700 . ?
C2 H2B 0.9700 . ?
C2 H2C 0.9700 . ?
C3 C4 1.472(4) . ?
C3 C9 1.496(4) . ?
C4 C5 1.342(4) . ?
C4 C8 1.503(4) . ?
C5 C6 1.463(4) . ?
C5 H5 0.9400 . ?
C6 C7 1.521(4) . ?
C9 H9A 0.9700 . ?
C9 H9B 0.9700 . ?
C9 H9C 0.9700 . ?
C10 C11 1.385(5) . ?
C10 C15 1.385(5) . ?
C11 C12 1.375(5) . ?
C11 H11 0.9400 . ?
C12 C13 1.379(4) . ?
C12 H12 0.9400 . ?
C13 C14 1.367(4) . ?
C14 C15 1.372(4) . ?
C14 H14 0.9400 . ?
C15 H15 0.9400 . ?
C16 C17 1.472(11) . ?
C16 H16A 0.9800 . ?
C16 H16B 0.9800 . ?
C17 H17A 0.9700 . ?
C17 H17B 0.9700 . ?
C17 H17C 0.9700 . ?
C17' C16' 1.487(9) . ?
C17' H17D 0.9700 . ?
C17' H17E 0.9700 . ?
C17' H17F 0.9700 . ?
C16' H16C 0.9800 . ?
C16' H16D 0.9800 . ?

loop_
_geom_hbond_atom_site_label_D
_geom_hbond_atom_site_label_H
_geom_hbond_atom_site_label_A
_geom_hbond_distance_DH
_geom_hbond_distance_HA
_geom_hbond_distance_DA
_geom_hbond_angle_DHA
_geom_hbond_site_symmetry_A
C2 H2B O6 0.97 2.59 3.486(5) 153.4 2_776
C2 H2C F1' 0.97 2.52 3.487(10) 172.0 2_666
C9 H9C O1 0.97 2.33 3.293(4) 175.0 2_566
C12 H12 O5 0.94 2.45 3.387(5) 174.3 2_775
C14 H14 O3 0.94 2.37 3.188(4) 145.0 1_655
C16 H16B O3 0.98 2.59 3.404(8) 141.0 2_676
N1 H1 O1 0.826(18) 2.17(2) 2.959(4) 160(3) 2_566

loop_
_geom_torsion_atom_site_label_1
_geom_torsion_atom_site_label_2
_geom_torsion_atom_site_label_3
_geom_torsion_atom_site_label_4
_geom_torsion
_geom_torsion_site_symmetry_1
_geom_torsion_site_symmetry_2
_geom_torsion_site_symmetry_3
_geom_torsion_site_symmetry_4
_geom_torsion_publ_flag
C1 N1 N2 C3 178.3(3) . . . . ?
C2 O2 C1 O1 -2.5(5) . . . . ?
C2 O2 C1 N1 179.6(3) . . . . ?
N2 N1 C1 O1 179.7(3) . . . . ?
N2 N1 C1 O2 -2.4(4) . . . . ?
N1 N2 C3 C4 178.4(2) . . . . ?
N1 N2 C3 C9 -1.7(5) . . . . ?
N2 C3 C4 C5 -179.1(3) . . . . ?
C9 C3 C4 C5 1.0(4) . . . . ?
N2 C3 C4 C8 0.1(4) . . . . ?
C9 C3 C4 C8 -179.9(3) . . . . ?
C3 C4 C5 C6 175.2(3) . . . . ?
C8 C4 C5 C6 -3.9(5) . . . . ?
C10 N3 C6 C5 -178.0(3) . . . . ?
C10 N3 C6 C7 -0.3(6) . . . . ?
C4 C5 C6 N3 -9.0(5) . . . . ?
C4 C5 C6 C7 173.2(3) . . . . ?
N3 C6 C7 F2 86.1(6) . . . . ?
C5 C6 C7 F2 -96.1(5) . . . . ?
N3 C6 C7 F3' -61.4(6) . . . . ?
C5 C6 C7 F3' 116.4(6) . . . . ?
N3 C6 C7 F1' 171.7(5) . . . . ?
C5 C6 C7 F1' -10.5(6) . . . . ?
N3 C6 C7 F2' 58.0(7) . . . . ?
C5 C6 C7 F2' -124.2(7) . . . . ?
N3 C6 C7 F3 -34.9(6) . . . . ?
C5 C6 C7 F3 142.9(4) . . . . ?
N3 C6 C7 F1 -149.8(4) . . . . ?
C5 C6 C7 F1 28.0(5) . . . . ?
C16' O4 C8 O3 5.7(5) . . . . ?
C16' O4 C8 C4 -171.2(4) . . . . ?
C16 O3 C8 O4 1.9(6) . . . . ?
C16 O3 C8 C4 178.7(4) . . . . ?
C5 C4 C8 O4 -86.7(4) . . . . ?
C3 C4 C8 O4 94.2(3) . . . . ?
C5 C4 C8 O3 96.2(4) . . . . ?
C3 C4 C8 O3 -83.0(3) . . . . ?
C6 N3 C10 C11 99.3(4) . . . . ?
C6 N3 C10 C15 -87.1(5) . . . . ?
C15 C10 C11 C12 2.5(5) . . . . ?
N3 C10 C11 C12 176.2(3) . . . . ?
C10 C11 C12 C13 -1.5(5) . . . . ?
C11 C12 C13 C14 -0.3(5) . . . . ?
C11 C12 C13 N4 -179.4(3) . . . . ?
O5 N4 C13 C14 -176.0(3) . . . . ?
O6 N4 C13 C14 4.9(5) . . . . ?
O5 N4 C13 C12 3.2(5) . . . . ?
O6 N4 C13 C12 -175.9(3) . . . . ?
C12 C13 C14 C15 0.9(5) . . . . ?
N4 C13 C14 C15 -180.0(3) . . . . ?
C13 C14 C15 C10 0.2(5) . . . . ?
C11 C10 C15 C14 -1.9(5) . . . . ?
N3 C10 C15 C14 -175.4(3) . . . . ?
C8 O3 C16 C17 101.3(7) . . . . ?
C8 O4 C16' C17' -90.6(6) . . . . ?
